data_4309534
loop_
_publ_author_name
'Subramanya Gupta Sreerama'
'Samudranil Pal'

_publ_section_title
;
Dinuclear Triple Helicates with Diazine Ligands: X-ray Structural,
Electrochemical, and Magnetic Studies
;
_journal_name_full 'Inorganic Chemistry'
_journal_page_first 6299
_journal_page_last 6307
_journal_paper_doi 10.1021/ic050704f
_journal_volume 44
_journal_year 2005
_chemical_formula_sum 'C50 H46 Cl4 Fe2 N6 O6'
_chemical_formula_weight 1080.43
_chemical_name_systematic
;
 ?
;
_space_group_IT_number 2
_symmetry_cell_setting triclinic
_symmetry_space_group_name_Hall '-P 1'
_symmetry_space_group_name_H-M 'P -1'
_atom_sites_solution_hydrogens geom
_atom_sites_solution_primary direct
_atom_sites_solution_secondary difmap
_audit_creation_method SHELXL-97
_cell_angle_alpha 82.267(5)
_cell_angle_beta 88.161(4)
_cell_angle_gamma 76.548(4)
_cell_formula_units_Z 2
_cell_length_a 11.931(3)
_cell_length_b 13.555(4)
_cell_length_c 15.319(4)
_cell_measurement_reflns_used 4918
_cell_measurement_temperature 298(2)
_cell_measurement_theta_max 23.54
_cell_measurement_theta_min 2.21
_cell_volume 2387.6(11)
_computing_cell_refinement 'Bruker SMART (2003)'
_computing_data_collection 'Bruker SMART (2003)'
_computing_data_reduction 'Bruker SAINT-Plus (2003)'
_computing_molecular_graphics 'ORTEX6a (McArdle,1995), PLATON (Spek,2002)'
_computing_publication_material SHELXL-97
_computing_structure_refinement 'SHELXL-97 (Sheldrick, 1997)'
_computing_structure_solution 'SHELXS-97 (Sheldrick, 1990)'
_diffrn_ambient_temperature 298(2)
_diffrn_measured_fraction_theta_full 0.981
_diffrn_measured_fraction_theta_max 0.981
_diffrn_measurement_device_type 'CCD area detector'
_diffrn_measurement_method 'phi and omega scans'
_diffrn_radiation_monochromator graphite
_diffrn_radiation_source 'fine-focus sealed tube'
_diffrn_radiation_type MoK\a
_diffrn_radiation_wavelength 0.71073
_diffrn_reflns_av_R_equivalents 0.0957
_diffrn_reflns_av_sigmaI/netI 0.1420
_diffrn_reflns_limit_h_max 14
_diffrn_reflns_limit_h_min -14
_diffrn_reflns_limit_k_max 16
_diffrn_reflns_limit_k_min -16
_diffrn_reflns_limit_l_max 18
_diffrn_reflns_limit_l_min -18
_diffrn_reflns_number 25088
_diffrn_reflns_theta_full 26.30
_diffrn_reflns_theta_max 26.30
_diffrn_reflns_theta_min 1.34
_exptl_absorpt_coefficient_mu 0.889
_exptl_absorpt_correction_T_max 0.9404
_exptl_absorpt_correction_T_min 0.7521
_exptl_absorpt_correction_type empirical
_exptl_absorpt_process_details 'SADABS (Sheldrick, 1997)'
_exptl_crystal_colour brown
_exptl_crystal_density_diffrn 1.503
_exptl_crystal_density_meas ?
_exptl_crystal_density_method .
_exptl_crystal_description needle
_exptl_crystal_F_000 1112
_exptl_crystal_size_max 0.34
_exptl_crystal_size_mid 0.07
_exptl_crystal_size_min 0.07
_refine_diff_density_max 0.583
_refine_diff_density_min -0.375
_refine_diff_density_rms 0.080
_refine_ls_extinction_method none
_refine_ls_goodness_of_fit_ref 0.990
_refine_ls_hydrogen_treatment mixed
_refine_ls_matrix_type full
_refine_ls_number_parameters 619
_refine_ls_number_reflns 9506
_refine_ls_number_restraints 0
_refine_ls_restrained_S_all 0.990
_refine_ls_R_factor_all 0.1617
_refine_ls_R_factor_gt 0.0786
_refine_ls_shift/su_max 0.000
_refine_ls_shift/su_mean 0.000
_refine_ls_structure_factor_coef Fsqd
_refine_ls_weighting_details 'calc w=1/[\s^2^(Fo^2^)+(0.0716P)^2^+0.0000P] where P=(Fo^2^+2Fc^2^)/3'
_refine_ls_weighting_scheme calc
_refine_ls_wR_factor_gt 0.1454
_refine_ls_wR_factor_ref 0.1743
_reflns_number_gt 4826
_reflns_number_total 9506
_reflns_threshold_expression >2sigma(I)
_cod_data_source_file ic050704fsi20050505_023049_3.cif
_cod_data_source_block '[Fe2(mesalhn)3].2CH2Cl2'
_cod_depositor_comments
;
The following automatic conversions were performed:
'_symmetry_cell_setting' value 'Triclinic' changed to 'triclinic'
according to '/home/saulius/struct/CIF-dictionaries/cif_core.dic'
dictionary named 'cif_core.dic' version 2.4.1 from 2010-06-29.

Automatic conversion script
Id: cif_fix_enum 1527 2010-12-29 10:47:43Z saulius 
;
_cod_database_code 4309534

loop_
_symmetry_equiv_pos_as_xyz
'x, y, z'
'-x, -y, -z'

loop_
_atom_site_label
_atom_site_type_symbol
_atom_site_fract_x
_atom_site_fract_y
_atom_site_fract_z
_atom_site_U_iso_or_equiv
_atom_site_adp_type
_atom_site_occupancy
_atom_site_symmetry_multiplicity
_atom_site_calc_flag
_atom_site_refinement_flags
_atom_site_disorder_assembly
_atom_site_disorder_group
Fe1 Fe 0.43516(6) 0.31956(6) 0.36856(5) 0.0306(2) Uani 1 1 d . . .
Fe2 Fe 0.33716(7) 0.26224(6) 0.14722(5) 0.0349(2) Uani 1 1 d . . .
Cl1 Cl 0.7669(2) 0.52847(18) 0.28529(14) 0.1074(8) Uani 1 1 d . . .
Cl2 Cl 0.83298(18) 0.47447(16) 0.46733(14) 0.0873(6) Uani 1 1 d . . .
Cl3 Cl 0.1368(2) 0.1314(2) -0.10215(16) 0.1242(10) Uani 1 1 d . . .
Cl4 Cl 0.3248(2) 0.2268(2) -0.14693(14) 0.1054(8) Uani 1 1 d . . .
O1 O 0.4122(3) 0.4539(3) 0.3960(2) 0.0396(9) Uani 1 1 d . . .
O2 O 0.4420(3) 0.1725(3) 0.0816(2) 0.0443(10) Uani 1 1 d . . .
O3 O 0.3789(3) 0.2581(3) 0.4747(2) 0.0408(10) Uani 1 1 d . . .
O4 O 0.2885(4) 0.3688(3) 0.0542(2) 0.0501(11) Uani 1 1 d . . .
O5 O 0.5943(3) 0.2836(3) 0.3965(2) 0.0413(10) Uani 1 1 d . . .
O6 O 0.2090(3) 0.2019(3) 0.1462(2) 0.0479(11) Uani 1 1 d . . .
N1 N 0.4665(3) 0.3907(3) 0.2351(3) 0.0321(11) Uani 1 1 d . . .
N2 N 0.4870(4) 0.3204(3) 0.1721(3) 0.0309(10) Uani 1 1 d . . .
N3 N 0.2575(4) 0.3391(3) 0.3219(3) 0.0320(11) Uani 1 1 d . . .
N4 N 0.2423(4) 0.3742(3) 0.2300(3) 0.0329(11) Uani 1 1 d . . .
N5 N 0.4739(4) 0.1727(3) 0.3148(3) 0.0324(11) Uani 1 1 d . . .
N6 N 0.3798(4) 0.1557(3) 0.2698(3) 0.0321(11) Uani 1 1 d . . .
C1 C 0.4212(4) 0.5436(4) 0.3552(3) 0.0296(12) Uani 1 1 d . . .
C2 C 0.4156(5) 0.6215(4) 0.4071(4) 0.0417(15) Uani 1 1 d . . .
H2 H 0.4082 0.6072 0.4678 0.050 Uiso 1 1 calc R . .
C3 C 0.4206(6) 0.7177(5) 0.3714(4) 0.0575(18) Uani 1 1 d . . .
H3 H 0.4180 0.7681 0.4075 0.069 Uiso 1 1 calc R . .
C4 C 0.4294(6) 0.7401(5) 0.2815(4) 0.064(2) Uani 1 1 d . . .
H4 H 0.4297 0.8065 0.2564 0.076 Uiso 1 1 calc R . .
C5 C 0.4377(6) 0.6655(5) 0.2293(4) 0.0573(18) Uani 1 1 d . . .
H5 H 0.4447 0.6819 0.1688 0.069 Uiso 1 1 calc R . .
C6 C 0.4363(4) 0.5645(4) 0.2631(3) 0.0331(13) Uani 1 1 d . . .
C7 C 0.4552(4) 0.4867(4) 0.2042(3) 0.0322(13) Uani 1 1 d . . .
C8 C 0.5922(5) 0.2911(4) 0.1461(3) 0.0358(14) Uani 1 1 d . . .
C9 C 0.6210(5) 0.2243(4) 0.0771(3) 0.0397(14) Uani 1 1 d . . .
C10 C 0.7283(6) 0.2167(5) 0.0353(4) 0.0635(19) Uani 1 1 d . . .
H10 H 0.7793 0.2520 0.0540 0.076 Uiso 1 1 calc R . .
C11 C 0.7605(6) 0.1596(6) -0.0315(5) 0.073(2) Uani 1 1 d . . .
H11 H 0.8319 0.1563 -0.0586 0.088 Uiso 1 1 calc R . .
C12 C 0.6848(6) 0.1063(5) -0.0584(4) 0.063(2) Uani 1 1 d . . .
H12 H 0.7063 0.0661 -0.1035 0.076 Uiso 1 1 calc R . .
C13 C 0.5806(5) 0.1117(4) -0.0205(4) 0.0471(16) Uani 1 1 d . . .
H13 H 0.5318 0.0744 -0.0394 0.056 Uiso 1 1 calc R . .
C14 C 0.5440(5) 0.1722(4) 0.0470(3) 0.0398(14) Uani 1 1 d . . .
C15 C 0.4644(6) 0.5206(4) 0.1069(3) 0.0525(17) Uani 1 1 d . . .
H15A H 0.5384 0.5360 0.0944 0.079 Uiso 1 1 calc R . .
H15B H 0.4048 0.5807 0.0899 0.079 Uiso 1 1 calc R . .
H15C H 0.4561 0.4669 0.0745 0.079 Uiso 1 1 calc R . .
C16 C 0.6874(5) 0.3258(5) 0.1850(4) 0.0513(17) Uani 1 1 d . . .
H16A H 0.6669 0.3404 0.2438 0.077 Uiso 1 1 calc R . .
H16B H 0.6996 0.3865 0.1497 0.077 Uiso 1 1 calc R . .
H16C H 0.7568 0.2729 0.1865 0.077 Uiso 1 1 calc R . .
C17 C 0.2777(5) 0.2588(4) 0.5097(3) 0.0348(13) Uani 1 1 d . . .
C18 C 0.2681(6) 0.2394(4) 0.6011(4) 0.0469(16) Uani 1 1 d . . .
H18 H 0.3347 0.2257 0.6349 0.056 Uiso 1 1 calc R . .
C19 C 0.1663(7) 0.2396(5) 0.6430(4) 0.0575(18) Uani 1 1 d . . .
H19 H 0.1637 0.2274 0.7042 0.069 Uiso 1 1 calc R . .
C20 C 0.0674(6) 0.2577(5) 0.5949(4) 0.0620(19) Uani 1 1 d . . .
H20 H -0.0026 0.2569 0.6231 0.074 Uiso 1 1 calc R . .
C21 C 0.0716(5) 0.2772(4) 0.5040(4) 0.0496(16) Uani 1 1 d . . .
H21 H 0.0040 0.2895 0.4717 0.060 Uiso 1 1 calc R . .
C22 C 0.1760(5) 0.2789(4) 0.4597(3) 0.0363(14) Uani 1 1 d . . .
C23 C 0.1701(5) 0.3104(4) 0.3638(3) 0.0349(13) Uani 1 1 d . . .
C24 C 0.1850(5) 0.4676(5) 0.2081(4) 0.0375(14) Uani 1 1 d . . .
C25 C 0.1610(5) 0.5067(5) 0.1144(4) 0.0448(16) Uani 1 1 d . . .
C26 C 0.0778(5) 0.5982(5) 0.0947(4) 0.0594(19) Uani 1 1 d . . .
H26 H 0.0447 0.6340 0.1403 0.071 Uiso 1 1 calc R . .
C27 C 0.0440(6) 0.6360(6) 0.0100(5) 0.072(2) Uani 1 1 d . . .
H27 H -0.0098 0.6980 -0.0015 0.087 Uiso 1 1 calc R . .
C28 C 0.0889(6) 0.5834(6) -0.0579(5) 0.067(2) Uani 1 1 d . . .
H28 H 0.0634 0.6082 -0.1152 0.080 Uiso 1 1 calc R . .
C29 C 0.1709(6) 0.4947(6) -0.0418(4) 0.0602(19) Uani 1 1 d . . .
H29 H 0.2027 0.4604 -0.0887 0.072 Uiso 1 1 calc R . .
C30 C 0.2083(5) 0.4542(5) 0.0441(4) 0.0454(16) Uani 1 1 d . . .
C31 C 0.0633(5) 0.3110(5) 0.3156(4) 0.0508(17) Uani 1 1 d . . .
H31A H 0.0058 0.3718 0.3233 0.076 Uiso 1 1 calc R . .
H31B H 0.0349 0.2519 0.3385 0.076 Uiso 1 1 calc R . .
H31C H 0.0803 0.3095 0.2541 0.076 Uiso 1 1 calc R . .
C32 C 0.1442(5) 0.5367(5) 0.2767(4) 0.0544(17) Uani 1 1 d . . .
H32A H 0.1875 0.5103 0.3299 0.082 Uiso 1 1 calc R . .
H32B H 0.0639 0.5403 0.2883 0.082 Uiso 1 1 calc R . .
H32C H 0.1550 0.6039 0.2559 0.082 Uiso 1 1 calc R . .
C33 C 0.6769(5) 0.2006(4) 0.4007(3) 0.0373(14) Uani 1 1 d . . .
C34 C 0.7766(5) 0.1989(5) 0.4457(4) 0.0441(15) Uani 1 1 d . . .
H34 H 0.7812 0.2553 0.4727 0.053 Uiso 1 1 calc R . .
C35 C 0.8665(6) 0.1178(6) 0.4511(5) 0.063(2) Uani 1 1 d . . .
H35 H 0.9316 0.1185 0.4826 0.076 Uiso 1 1 calc R . .
C36 C 0.8640(6) 0.0339(6) 0.4108(5) 0.078(2) Uani 1 1 d . . .
H36 H 0.9272 -0.0216 0.4142 0.094 Uiso 1 1 calc R . .
C37 C 0.7671(6) 0.0330(5) 0.3655(5) 0.064(2) Uani 1 1 d . . .
H37 H 0.7650 -0.0243 0.3390 0.077 Uiso 1 1 calc R . .
C38 C 0.6719(5) 0.1153(4) 0.3579(3) 0.0365(14) Uani 1 1 d . . .
C39 C 0.5719(5) 0.1068(4) 0.3107(3) 0.0363(14) Uani 1 1 d . . .
C40 C 0.3273(5) 0.0880(4) 0.3093(4) 0.0377(14) Uani 1 1 d . . .
C41 C 0.2311(5) 0.0635(5) 0.2654(4) 0.0441(15) Uani 1 1 d . . .
C42 C 0.1919(6) -0.0233(5) 0.3026(5) 0.0614(19) Uani 1 1 d . . .
H42 H 0.2273 -0.0623 0.3531 0.074 Uiso 1 1 calc R . .
C43 C 0.1041(7) -0.0511(6) 0.2666(6) 0.083(3) Uani 1 1 d . . .
H43 H 0.0810 -0.1099 0.2909 0.100 Uiso 1 1 calc R . .
C44 C 0.0490(7) 0.0090(7) 0.1933(6) 0.082(3) Uani 1 1 d . . .
H44 H -0.0134 -0.0084 0.1695 0.099 Uiso 1 1 calc R . .
C45 C 0.0843(5) 0.0926(5) 0.1557(4) 0.0569(18) Uani 1 1 d . . .
H45 H 0.0451 0.1320 0.1067 0.068 Uiso 1 1 calc R . .
C46 C 0.1778(5) 0.1214(5) 0.1881(4) 0.0412(15) Uani 1 1 d . . .
C47 C 0.5842(5) 0.0199(4) 0.2563(4) 0.0508(17) Uani 1 1 d . . .
H47A H 0.5205 0.0339 0.2163 0.076 Uiso 1 1 calc R . .
H47B H 0.5850 -0.0425 0.2945 0.076 Uiso 1 1 calc R . .
H47C H 0.6550 0.0130 0.2236 0.076 Uiso 1 1 calc R . .
C48 C 0.3630(6) 0.0333(5) 0.3999(4) 0.0563(18) Uani 1 1 d . . .
H48A H 0.4124 -0.0326 0.3948 0.084 Uiso 1 1 calc R . .
H48B H 0.2958 0.0248 0.4334 0.084 Uiso 1 1 calc R . .
H48C H 0.4036 0.0729 0.4291 0.084 Uiso 1 1 calc R . .
C49 C 0.7196(6) 0.5049(6) 0.3932(4) 0.070(2) Uani 1 1 d . . .
H49A H 0.6642 0.5650 0.4079 0.084 Uiso 1 1 calc R . .
H49B H 0.6810 0.4488 0.3979 0.084 Uiso 1 1 calc R . .
C50 C 0.2508(7) 0.1711(7) -0.0637(5) 0.092(3) Uani 1 1 d . . .
H50A H 0.2222 0.2199 -0.0227 0.111 Uiso 1 1 calc R . .
H50B H 0.3033 0.1128 -0.0319 0.111 Uiso 1 1 calc R . .

loop_
_atom_site_aniso_label
_atom_site_aniso_U_11
_atom_site_aniso_U_22
_atom_site_aniso_U_33
_atom_site_aniso_U_23
_atom_site_aniso_U_13
_atom_site_aniso_U_12
Fe1 0.0333(5) 0.0300(5) 0.0281(4) -0.0066(3) -0.0025(3) -0.0044(4)
Fe2 0.0396(5) 0.0409(5) 0.0284(4) -0.0089(4) -0.0017(4) -0.0149(4)
Cl1 0.149(2) 0.1034(18) 0.0774(15) -0.0112(13) -0.0145(15) -0.0436(16)
Cl2 0.0854(15) 0.0851(15) 0.0848(14) -0.0229(12) -0.0133(12) 0.0024(12)
Cl3 0.133(2) 0.176(3) 0.0962(17) -0.0411(17) -0.0069(16) -0.088(2)
Cl4 0.129(2) 0.125(2) 0.0721(14) -0.0011(13) -0.0136(14) -0.0553(16)
O1 0.057(3) 0.030(2) 0.031(2) -0.0094(17) 0.0010(18) -0.0052(19)
O2 0.049(3) 0.050(3) 0.043(2) -0.0241(19) 0.009(2) -0.020(2)
O3 0.045(2) 0.045(2) 0.029(2) 0.0040(18) 0.0006(18) -0.008(2)
O4 0.062(3) 0.057(3) 0.031(2) -0.002(2) -0.004(2) -0.014(2)
O5 0.036(2) 0.040(2) 0.050(2) -0.0158(19) -0.0068(19) -0.005(2)
O6 0.049(3) 0.055(3) 0.048(2) -0.010(2) -0.004(2) -0.026(2)
N1 0.035(3) 0.036(3) 0.029(2) -0.012(2) -0.002(2) -0.012(2)
N2 0.040(3) 0.030(3) 0.026(2) -0.009(2) 0.000(2) -0.012(2)
N3 0.034(3) 0.035(3) 0.026(2) -0.007(2) 0.000(2) -0.003(2)
N4 0.033(3) 0.040(3) 0.026(2) -0.004(2) -0.005(2) -0.010(2)
N5 0.035(3) 0.032(3) 0.031(2) -0.007(2) -0.005(2) -0.007(2)
N6 0.038(3) 0.025(3) 0.034(3) -0.010(2) 0.000(2) -0.006(2)
C1 0.026(3) 0.029(3) 0.033(3) -0.010(3) -0.002(2) -0.001(2)
C2 0.058(4) 0.036(4) 0.034(3) -0.010(3) -0.001(3) -0.012(3)
C3 0.084(5) 0.042(4) 0.052(4) -0.022(3) 0.008(4) -0.018(4)
C4 0.106(6) 0.028(4) 0.061(5) -0.003(3) 0.009(4) -0.028(4)
C5 0.089(5) 0.044(4) 0.043(4) -0.011(3) 0.008(4) -0.021(4)
C6 0.035(3) 0.031(3) 0.033(3) -0.006(3) -0.003(3) -0.008(3)
C7 0.039(3) 0.032(3) 0.027(3) -0.002(3) -0.007(2) -0.013(3)
C8 0.038(4) 0.038(4) 0.034(3) -0.006(3) 0.005(3) -0.016(3)
C9 0.047(4) 0.041(4) 0.034(3) -0.012(3) 0.011(3) -0.014(3)
C10 0.057(5) 0.077(5) 0.066(5) -0.033(4) 0.023(4) -0.025(4)
C11 0.059(5) 0.089(6) 0.083(5) -0.048(5) 0.038(4) -0.025(4)
C12 0.077(5) 0.060(5) 0.057(4) -0.036(4) 0.019(4) -0.011(4)
C13 0.055(4) 0.044(4) 0.047(4) -0.019(3) 0.006(3) -0.014(3)
C14 0.048(4) 0.036(4) 0.033(3) -0.002(3) 0.002(3) -0.005(3)
C15 0.083(5) 0.043(4) 0.035(3) -0.004(3) 0.002(3) -0.024(4)
C16 0.048(4) 0.062(4) 0.054(4) -0.023(3) 0.010(3) -0.027(3)
C17 0.047(4) 0.028(3) 0.029(3) 0.000(2) 0.001(3) -0.009(3)
C18 0.065(4) 0.037(4) 0.036(3) 0.003(3) -0.003(3) -0.009(3)
C19 0.083(5) 0.056(5) 0.034(4) -0.003(3) 0.013(4) -0.022(4)
C20 0.067(5) 0.066(5) 0.055(4) -0.008(4) 0.028(4) -0.022(4)
C21 0.054(4) 0.049(4) 0.047(4) -0.006(3) 0.006(3) -0.015(3)
C22 0.047(4) 0.031(3) 0.032(3) -0.009(2) 0.007(3) -0.009(3)
C23 0.033(3) 0.032(3) 0.037(3) -0.012(3) -0.001(3) 0.003(3)
C24 0.028(3) 0.041(4) 0.041(3) 0.002(3) -0.004(3) -0.006(3)
C25 0.037(4) 0.046(4) 0.047(4) 0.013(3) -0.014(3) -0.011(3)
C26 0.046(4) 0.062(5) 0.063(4) 0.015(4) -0.012(3) -0.010(4)
C27 0.050(5) 0.067(5) 0.086(6) 0.027(5) -0.017(4) -0.003(4)
C28 0.060(5) 0.087(6) 0.055(5) 0.030(4) -0.032(4) -0.037(5)
C29 0.064(5) 0.080(6) 0.041(4) 0.013(4) -0.014(3) -0.037(4)
C30 0.040(4) 0.062(5) 0.038(4) 0.007(3) -0.014(3) -0.026(4)
C31 0.037(4) 0.073(5) 0.046(4) -0.017(3) 0.000(3) -0.016(3)
C32 0.062(4) 0.043(4) 0.051(4) -0.010(3) -0.002(3) 0.004(3)
C33 0.037(4) 0.035(4) 0.035(3) -0.001(3) 0.002(3) -0.001(3)
C34 0.032(4) 0.041(4) 0.059(4) -0.005(3) -0.013(3) -0.007(3)
C35 0.038(4) 0.070(5) 0.078(5) -0.005(4) -0.023(4) -0.006(4)
C36 0.053(5) 0.065(5) 0.107(6) -0.020(5) -0.024(5) 0.016(4)
C37 0.056(5) 0.049(4) 0.084(5) -0.023(4) -0.014(4) 0.006(4)
C38 0.034(3) 0.030(3) 0.040(3) 0.000(3) -0.006(3) 0.003(3)
C39 0.045(4) 0.024(3) 0.037(3) -0.003(3) 0.000(3) -0.002(3)
C40 0.043(4) 0.029(3) 0.042(3) -0.012(3) 0.007(3) -0.007(3)
C41 0.050(4) 0.046(4) 0.045(4) -0.024(3) 0.014(3) -0.021(3)
C42 0.074(5) 0.051(4) 0.071(5) -0.011(4) 0.007(4) -0.036(4)
C43 0.102(7) 0.076(6) 0.093(6) -0.018(5) 0.022(5) -0.062(5)
C44 0.084(6) 0.099(7) 0.092(6) -0.035(5) 0.008(5) -0.065(5)
C45 0.050(4) 0.076(5) 0.056(4) -0.020(4) -0.003(3) -0.031(4)
C46 0.037(4) 0.051(4) 0.042(4) -0.018(3) 0.007(3) -0.016(3)
C47 0.056(4) 0.041(4) 0.054(4) -0.019(3) -0.008(3) 0.000(3)
C48 0.078(5) 0.050(4) 0.042(4) 0.000(3) -0.002(3) -0.019(4)
C49 0.057(5) 0.071(5) 0.076(5) -0.005(4) -0.011(4) -0.006(4)
C50 0.078(6) 0.146(8) 0.062(5) -0.024(5) -0.002(4) -0.041(6)

loop_
_atom_type_symbol
_atom_type_description
_atom_type_scat_dispersion_real
_atom_type_scat_dispersion_imag
_atom_type_scat_source
C C 0.0033 0.0016 'International Tables Vol C Tables 4.2.6.8 and 6.1.1.4'
H H 0.0000 0.0000 'International Tables Vol C Tables 4.2.6.8 and 6.1.1.4'
N N 0.0061 0.0033 'International Tables Vol C Tables 4.2.6.8 and 6.1.1.4'
O O 0.0106 0.0060 'International Tables Vol C Tables 4.2.6.8 and 6.1.1.4'
Cl Cl 0.1484 0.1585 'International Tables Vol C Tables 4.2.6.8 and 6.1.1.4'
Fe Fe 0.3463 0.8444 'International Tables Vol C Tables 4.2.6.8 and 6.1.1.4'

loop_
_geom_angle_atom_site_label_1
_geom_angle_atom_site_label_2
_geom_angle_atom_site_label_3
_geom_angle
_geom_angle_site_symmetry_1
_geom_angle_site_symmetry_3
_geom_angle_publ_flag
O1 Fe1 O5 94.72(16) . . ?
O1 Fe1 O3 98.88(16) . . ?
O5 Fe1 O3 98.46(16) . . ?
O1 Fe1 N1 83.53(15) . . ?
O5 Fe1 N1 92.50(16) . . ?
O3 Fe1 N1 168.52(16) . . ?
O1 Fe1 N5 170.11(15) . . ?
O5 Fe1 N5 83.67(16) . . ?
O3 Fe1 N5 91.00(16) . . ?
N1 Fe1 N5 86.79(15) . . ?
O1 Fe1 N3 94.66(16) . . ?
O5 Fe1 N3 169.90(15) . . ?
O3 Fe1 N3 83.79(16) . . ?
N1 Fe1 N3 84.83(15) . . ?
N5 Fe1 N3 86.45(15) . . ?
O4 Fe2 O6 97.23(18) . . ?
O4 Fe2 O2 97.51(17) . . ?
O6 Fe2 O2 98.70(16) . . ?
O4 Fe2 N2 91.60(17) . . ?
O6 Fe2 N2 170.16(16) . . ?
O2 Fe2 N2 84.38(16) . . ?
O4 Fe2 N4 83.91(17) . . ?
O6 Fe2 N4 90.81(16) . . ?
O2 Fe2 N4 170.10(16) . . ?
N2 Fe2 N4 85.78(15) . . ?
O4 Fe2 N6 170.79(17) . . ?
O6 Fe2 N6 83.21(17) . . ?
O2 Fe2 N6 91.51(16) . . ?
N2 Fe2 N6 87.39(16) . . ?
N4 Fe2 N6 86.88(15) . . ?
C1 O1 Fe1 137.1(3) . . ?
C14 O2 Fe2 134.4(4) . . ?
C17 O3 Fe1 135.8(3) . . ?
C30 O4 Fe2 135.4(4) . . ?
C33 O5 Fe1 136.2(4) . . ?
C46 O6 Fe2 136.6(4) . . ?
C7 N1 N2 116.3(4) . . ?
C7 N1 Fe1 129.9(3) . . ?
N2 N1 Fe1 113.1(3) . . ?
C8 N2 N1 116.9(4) . . ?
C8 N2 Fe2 129.0(4) . . ?
N1 N2 Fe2 113.6(3) . . ?
C23 N3 N4 116.6(4) . . ?
C23 N3 Fe1 128.8(3) . . ?
N4 N3 Fe1 113.9(3) . . ?
C24 N4 N3 117.1(4) . . ?
C24 N4 Fe2 129.9(4) . . ?
N3 N4 Fe2 112.7(3) . . ?
C39 N5 N6 116.8(4) . . ?
C39 N5 Fe1 129.4(4) . . ?
N6 N5 Fe1 113.3(3) . . ?
C40 N6 N5 116.8(4) . . ?
C40 N6 Fe2 130.6(4) . . ?
N5 N6 Fe2 112.3(3) . . ?
O1 C1 C2 117.0(5) . . ?
O1 C1 C6 124.0(5) . . ?
C2 C1 C6 119.0(5) . . ?
C3 C2 C1 121.8(5) . . ?
C2 C3 C4 119.6(6) . . ?
C5 C4 C3 120.1(6) . . ?
C4 C5 C6 122.5(6) . . ?
C5 C6 C1 116.9(5) . . ?
C5 C6 C7 119.5(5) . . ?
C1 C6 C7 123.6(5) . . ?
N1 C7 C6 120.7(4) . . ?
N1 C7 C15 121.4(5) . . ?
C6 C7 C15 117.9(5) . . ?
N2 C8 C9 121.0(5) . . ?
N2 C8 C16 120.6(5) . . ?
C9 C8 C16 118.3(5) . . ?
C10 C9 C14 118.2(5) . . ?
C10 C9 C8 118.4(5) . . ?
C14 C9 C8 123.3(5) . . ?
C11 C10 C9 122.3(6) . . ?
C10 C11 C12 118.6(6) . . ?
C13 C12 C11 121.2(6) . . ?
C12 C13 C14 121.4(6) . . ?
O2 C14 C13 117.9(5) . . ?
O2 C14 C9 123.8(5) . . ?
C13 C14 C9 118.2(5) . . ?
O3 C17 C18 119.2(5) . . ?
O3 C17 C22 123.2(5) . . ?
C18 C17 C22 117.6(5) . . ?
C19 C18 C17 123.1(6) . . ?
C18 C19 C20 119.6(6) . . ?
C19 C20 C21 119.9(6) . . ?
C20 C21 C22 121.3(6) . . ?
C21 C22 C17 118.5(5) . . ?
C21 C22 C23 117.2(5) . . ?
C17 C22 C23 124.1(5) . . ?
N3 C23 C22 120.1(5) . . ?
N3 C23 C31 120.8(5) . . ?
C22 C23 C31 119.1(5) . . ?
N4 C24 C25 119.7(5) . . ?
N4 C24 C32 120.8(5) . . ?
C25 C24 C32 119.5(5) . . ?
C26 C25 C30 117.7(6) . . ?
C26 C25 C24 117.7(6) . . ?
C30 C25 C24 124.4(5) . . ?
C27 C26 C25 121.6(7) . . ?
C28 C27 C26 120.3(7) . . ?
C29 C28 C27 120.0(6) . . ?
C28 C29 C30 121.1(7) . . ?
O4 C30 C29 117.5(6) . . ?
O4 C30 C25 123.2(5) . . ?
C29 C30 C25 119.3(6) . . ?
O5 C33 C34 117.8(5) . . ?
O5 C33 C38 123.3(5) . . ?
C34 C33 C38 118.8(5) . . ?
C35 C34 C33 121.6(6) . . ?
C34 C35 C36 121.0(6) . . ?
C37 C36 C35 119.0(7) . . ?
C36 C37 C38 122.0(7) . . ?
C37 C38 C33 117.6(5) . . ?
C37 C38 C39 118.3(5) . . ?
C33 C38 C39 124.0(5) . . ?
N5 C39 C38 120.8(5) . . ?
N5 C39 C47 120.8(5) . . ?
C38 C39 C47 118.4(5) . . ?
N6 C40 C41 120.0(5) . . ?
N6 C40 C48 121.3(5) . . ?
C41 C40 C48 118.7(5) . . ?
C42 C41 C46 118.8(6) . . ?
C42 C41 C40 117.8(6) . . ?
C46 C41 C40 123.4(5) . . ?
C43 C42 C41 121.6(7) . . ?
C42 C43 C44 119.1(7) . . ?
C45 C44 C43 121.0(7) . . ?
C44 C45 C46 121.8(7) . . ?
O6 C46 C45 118.1(6) . . ?
O6 C46 C41 124.3(5) . . ?
C45 C46 C41 117.5(6) . . ?
Cl2 C49 Cl1 111.6(4) . . ?
Cl4 C50 Cl3 112.5(4) . . ?

loop_
_geom_bond_atom_site_label_1
_geom_bond_atom_site_label_2
_geom_bond_distance
_geom_bond_site_symmetry_2
_geom_bond_publ_flag
Fe1 O1 1.880(4) . ?
Fe1 O5 1.895(4) . ?
Fe1 O3 1.901(4) . ?
Fe1 N1 2.200(4) . ?
Fe1 N5 2.201(4) . ?
Fe1 N3 2.205(4) . ?
Fe2 O4 1.887(4) . ?
Fe2 O6 1.896(4) . ?
Fe2 O2 1.896(4) . ?
Fe2 N2 2.178(4) . ?
Fe2 N4 2.196(4) . ?
Fe2 N6 2.204(4) . ?
Cl1 C49 1.742(7) . ?
Cl2 C49 1.733(7) . ?
Cl3 C50 1.723(7) . ?
Cl4 C50 1.718(8) . ?
O1 C1 1.316(6) . ?
O2 C14 1.312(6) . ?
O3 C17 1.303(6) . ?
O4 C30 1.314(7) . ?
O5 C33 1.308(6) . ?
O6 C46 1.313(6) . ?
N1 C7 1.301(6) . ?
N1 N2 1.421(5) . ?
N2 C8 1.293(6) . ?
N3 C23 1.315(6) . ?
N3 N4 1.426(5) . ?
N4 C24 1.296(6) . ?
N5 C39 1.302(6) . ?
N5 N6 1.415(6) . ?
N6 C40 1.302(6) . ?
C1 C2 1.393(7) . ?
C1 C6 1.415(7) . ?
C2 C3 1.359(8) . ?
C3 C4 1.377(8) . ?
C4 C5 1.355(8) . ?
C5 C6 1.401(7) . ?
C6 C7 1.452(7) . ?
C7 C15 1.508(7) . ?
C8 C9 1.465(7) . ?
C8 C16 1.495(7) . ?
C9 C10 1.401(8) . ?
C9 C14 1.404(8) . ?
C10 C11 1.357(8) . ?
C11 C12 1.383(9) . ?
C12 C13 1.346(8) . ?
C13 C14 1.402(7) . ?
C17 C18 1.396(7) . ?
C17 C22 1.409(7) . ?
C18 C19 1.355(8) . ?
C19 C20 1.367(9) . ?
C20 C21 1.382(8) . ?
C21 C22 1.402(7) . ?
C22 C23 1.472(7) . ?
C23 C31 1.491(7) . ?
C24 C25 1.474(7) . ?
C24 C32 1.496(8) . ?
C25 C26 1.400(8) . ?
C25 C30 1.402(8) . ?
C26 C27 1.366(9) . ?
C27 C28 1.365(10) . ?
C28 C29 1.361(10) . ?
C29 C30 1.401(8) . ?
C33 C34 1.388(7) . ?
C33 C38 1.418(8) . ?
C34 C35 1.341(8) . ?
C35 C36 1.372(9) . ?
C36 C37 1.371(9) . ?
C37 C38 1.390(8) . ?
C38 C39 1.450(7) . ?
C39 C47 1.509(7) . ?
C40 C41 1.472(8) . ?
C40 C48 1.507(7) . ?
C41 C42 1.409(8) . ?
C41 C46 1.411(8) . ?
C42 C43 1.348(9) . ?
C43 C44 1.382(10) . ?
C44 C45 1.351(9) . ?
C45 C46 1.391(8) . ?
